data_4511481
loop_
_publ_author_name
'Dong, Yu-Bin'
'Wang, Le'
'Ma, Jian-Ping'
'Zhao, Xia-Xia'
'Shen, Da-Zhong'
'Huang, Ru-Qi'

_publ_section_title
;
 Ag(I) Complexes Generated from Double Schiff-Base Ligand with Thiazole as
 the Terminal Binding Sites
;
_journal_issue 11
_journal_name_full 'Crystal Growth &amp; Design'
_journal_page_first 2475
_journal_paper_doi 10.1021/cg060158g
_journal_volume 6
_journal_year 2006
_chemical_formula_sum 'C33 H36 Ag3 Cl6 F18 N12 S6 Sb3'
_chemical_formula_weight 2037.47
_chemical_name_systematic
; 
 ? 
;
_space_group_IT_number 33
_symmetry_cell_setting orthorhombic
_symmetry_space_group_name_Hall 'P 2c -2n'
_symmetry_space_group_name_H-M 'P n a 21'
_atom_sites_solution_hydrogens geom
_atom_sites_solution_primary direct
_atom_sites_solution_secondary difmap
_audit_creation_method SHELXL-97
_cell_angle_alpha 90.00
_cell_angle_beta 90.00
_cell_angle_gamma 90.00
_cell_formula_units_Z 4
_cell_length_a 17.353(9)
_cell_length_b 20.233(10)
_cell_length_c 18.235(9)
_cell_measurement_reflns_used 8063
_cell_measurement_temperature 298(2)
_cell_measurement_theta_max 21.404
_cell_measurement_theta_min 2.234
_cell_volume 6402(6)
_computing_cell_refinement 'Bruker SMART'
_computing_data_collection 'Bruker SMART'
_computing_data_reduction 'Bruker SAINT'
_computing_molecular_graphics 'Bruker SHELXTL'
_computing_publication_material 'Bruker SHELXTL'
_computing_structure_refinement 'SHELXL-97 (Sheldrick, 1997)'
_computing_structure_solution 'SHELXS-97 (Sheldrick, 1990)'
_diffrn_ambient_temperature 298(2)
_diffrn_measured_fraction_theta_full 0.995
_diffrn_measured_fraction_theta_max 0.995
_diffrn_measurement_device_type 'CCD area detector'
_diffrn_measurement_method 'phi and omega scans'
_diffrn_radiation_monochromator graphite
_diffrn_radiation_source 'fine-focus sealed tube'
_diffrn_radiation_type MoK\a
_diffrn_radiation_wavelength 0.71073
_diffrn_reflns_av_R_equivalents 0.0363
_diffrn_reflns_av_sigmaI/netI 0.0458
_diffrn_reflns_limit_h_max 20
_diffrn_reflns_limit_h_min -14
_diffrn_reflns_limit_k_max 23
_diffrn_reflns_limit_k_min -24
_diffrn_reflns_limit_l_max 21
_diffrn_reflns_limit_l_min -21
_diffrn_reflns_number 26034
_diffrn_reflns_theta_full 25.11
_diffrn_reflns_theta_max 25.11
_diffrn_reflns_theta_min 1.55
_exptl_absorpt_coefficient_mu 2.684
_exptl_absorpt_correction_T_max 0.7942
_exptl_absorpt_correction_T_min 0.6436
_exptl_absorpt_correction_type multi-scan
_exptl_absorpt_process_details sadabs
_exptl_crystal_colour YELLOW
_exptl_crystal_density_diffrn 2.113
_exptl_crystal_density_method 'not measured'
_exptl_crystal_description block
_exptl_crystal_F_000 3888
_exptl_crystal_size_max 0.18
_exptl_crystal_size_mid 0.11
_exptl_crystal_size_min 0.09
_refine_diff_density_max 2.055
_refine_diff_density_min -0.699
_refine_diff_density_rms 0.144
_refine_ls_abs_structure_details 'Flack H D (1983), Acta Cryst. A39, 876-881'
_refine_ls_abs_structure_Flack 0.00
_refine_ls_extinction_method none
_refine_ls_goodness_of_fit_ref 1.048
_refine_ls_hydrogen_treatment constr
_refine_ls_matrix_type full
_refine_ls_number_parameters 736
_refine_ls_number_reflns 11079
_refine_ls_number_restraints 38
_refine_ls_restrained_S_all 1.053
_refine_ls_R_factor_all 0.0768
_refine_ls_R_factor_gt 0.0578
_refine_ls_shift/su_max 0.001
_refine_ls_shift/su_mean 0.000
_refine_ls_structure_factor_coef Fsqd
_refine_ls_weighting_details 'calc w=1/[\s^2^(Fo^2^)+(0.0813P)^2^+0.0000P] where P=(Fo^2^+2Fc^2^)/3'
_refine_ls_weighting_scheme calc
_refine_ls_wR_factor_gt 0.1310
_refine_ls_wR_factor_ref 0.1435
_reflns_number_gt 8545
_reflns_number_total 11079
_reflns_threshold_expression >2sigma(I)
_cod_data_source_file cg060158gsi20060322_030649.cif
_cod_data_source_block 2
_cod_depositor_comments
;
The following automatic conversions were performed:

'_symmetry_cell_setting' value 'Orthorhombic' changed to
'orthorhombic' according to
/usr/data/users/saulius/automatic-downloads/retrospective/ACS/lib/dictionaries/cif_core.dic
dictionary named 'cif_core.dic' version 2.4.2 from 2011-04-26.

Automatic conversion script
Id: cif_fix_values 2281 2013-09-26 08:29:07Z andrius 
;
_cod_original_sg_symbol_H-M Pna2(1)
_cod_database_code 4511481

loop_
_symmetry_equiv_pos_as_xyz
'x, y, z'
'-x, -y, z+1/2'
'x+1/2, -y+1/2, z'
'-x+1/2, y+1/2, z+1/2'

loop_
_atom_site_label
_atom_site_type_symbol
_atom_site_fract_x
_atom_site_fract_y
_atom_site_fract_z
_atom_site_U_iso_or_equiv
_atom_site_adp_type
_atom_site_occupancy
_atom_site_symmetry_multiplicity
_atom_site_calc_flag
_atom_site_refinement_flags
Ag1 Ag 0.66921(5) 0.61831(5) 0.90019(6) 0.0750(3) Uani 1 1 d .
Ag2 Ag 0.71330(6) 0.36268(5) 0.93028(5) 0.0758(3) Uani 1 1 d .
Ag3 Ag 0.86452(6) 0.50005(5) 0.70981(7) 0.0804(3) Uani 1 1 d .
N1 N 0.8409(4) 0.3988(4) 0.7896(4) 0.0347(15) Uani 1 1 d U
N2 N 0.7809(6) 0.3731(4) 0.8086(5) 0.060(2) Uani 1 1 d .
N3 N 0.6377(5) 0.3179(4) 0.8466(5) 0.057(2) Uani 1 1 d .
N4 N 0.7632(5) 0.3728(5) 1.0381(5) 0.060(2) Uani 1 1 d .
N5 N 0.6575(6) 0.4652(5) 0.9867(5) 0.064(3) Uani 1 1 d .
N6 N 0.6194(4) 0.5089(4) 0.9604(4) 0.0412(17) Uani 1 1 d U
N7 N 0.5470(5) 0.6077(5) 0.8750(5) 0.060(2) Uani 1 1 d .
N8 N 0.7707(6) 0.6611(5) 0.9579(5) 0.061(2) Uani 1 1 d .
N9 N 0.7803(5) 0.6253(4) 0.8114(6) 0.061(3) Uani 1 1 d .
N10 N 0.7897(5) 0.6019(5) 0.7476(5) 0.060(2) Uani 1 1 d U
N11 N 0.7989(6) 0.5348(5) 0.6142(5) 0.067(2) Uani 1 1 d .
N12 N 0.9749(6) 0.4748(5) 0.7623(6) 0.069(3) Uani 1 1 d .
C1 C 1.0999(8) 0.4661(7) 0.7976(10) 0.099(5) Uani 1 1 d .
H1 H 1.1523 0.4758 0.7975 0.119 Uiso 1 1 calc R
C2 C 1.0486(7) 0.4989(7) 0.7570(10) 0.092(5) Uani 1 1 d .
H2 H 1.0616 0.5349 0.7278 0.111 Uiso 1 1 calc R
C3 C 0.9731(6) 0.4266(6) 0.8097(7) 0.066(3) Uani 1 1 d .
C4 C 0.9035(6) 0.3897(5) 0.8284(6) 0.058(3) Uani 1 1 d .
C5 C 0.9071(7) 0.3406(6) 0.8900(7) 0.072(3) Uani 1 1 d .
H5A H 0.8969 0.3627 0.9356 0.108 Uiso 1 1 calc R
H5B H 0.9574 0.3211 0.8916 0.108 Uiso 1 1 calc R
H5C H 0.8692 0.3068 0.8822 0.108 Uiso 1 1 calc R
C6 C 0.7370(6) 0.3520(5) 0.7567(6) 0.054(3) Uani 1 1 d .
C7 C 0.7559(8) 0.3553(7) 0.6784(7) 0.084(4) Uani 1 1 d .
H7A H 0.7208 0.3848 0.6542 0.126 Uiso 1 1 calc R
H7B H 0.7515 0.3120 0.6572 0.126 Uiso 1 1 calc R
H7C H 0.8076 0.3711 0.6725 0.126 Uiso 1 1 calc R
C8 C 0.6617(5) 0.3232(5) 0.7792(6) 0.051(2) Uani 1 1 d .
C9 C 0.5368(7) 0.2733(7) 0.7873(7) 0.079(4) Uani 1 1 d .
H9 H 0.4888 0.2535 0.7812 0.094 Uiso 1 1 calc R
C10 C 0.5668(7) 0.2896(6) 0.8519(7) 0.070(3) Uani 1 1 d .
H10 H 0.5419 0.2824 0.8964 0.084 Uiso 1 1 calc R
C11 C 0.8157(8) 0.3325(6) 1.0780(7) 0.070(3) Uani 1 1 d .
H11 H 0.8405 0.2962 1.0574 0.084 Uiso 1 1 calc R
C12 C 0.8262(9) 0.3507(7) 1.1454(7) 0.081(4) Uani 1 1 d .
H12 H 0.8596 0.3297 1.1777 0.097 Uiso 1 1 calc R
C13 C 0.7362(6) 0.4179(5) 1.0789(5) 0.054(3) Uani 1 1 d .
C14 C 0.6832(6) 0.4688(6) 1.0543(6) 0.056(3) Uani 1 1 d .
C15 C 0.6599(12) 0.5237(8) 1.1037(10) 0.120(6) Uani 1 1 d .
H15A H 0.6351 0.5577 1.0756 0.180 Uiso 1 1 calc R
H15B H 0.7048 0.5416 1.1273 0.180 Uiso 1 1 calc R
H15C H 0.6249 0.5073 1.1401 0.180 Uiso 1 1 calc R
C16 C 0.5088(7) 0.4368(6) 0.9527(9) 0.081(4) Uani 1 1 d .
H16A H 0.5422 0.4083 0.9802 0.121 Uiso 1 1 calc R
H16B H 0.4959 0.4161 0.9069 0.121 Uiso 1 1 calc R
H16C H 0.4626 0.4449 0.9802 0.121 Uiso 1 1 calc R
C17 C 0.5491(7) 0.5014(5) 0.9381(6) 0.058(3) Uani 1 1 d .
C18 C 0.5115(5) 0.5549(5) 0.8971(6) 0.055(2) Uani 1 1 d .
C19 C 0.4249(7) 0.6215(8) 0.8355(10) 0.099(5) Uani 1 1 d .
H19 H 0.3845 0.6420 0.8110 0.119 Uiso 1 1 calc R
C20 C 0.4973(9) 0.6484(7) 0.8391(8) 0.088(4) Uani 1 1 d .
H20 H 0.5107 0.6892 0.8195 0.106 Uiso 1 1 calc R
C21 C 0.7524(10) 0.5546(10) 0.4991(10) 0.118(7) Uani 1 1 d .
H21 H 0.7452 0.5475 0.4491 0.142 Uiso 1 1 calc R
C22 C 0.7947(9) 0.5168(9) 0.5424(8) 0.092(4) Uani 1 1 d .
H22 H 0.8204 0.4798 0.5247 0.110 Uiso 1 1 calc R
C23 C 0.7596(7) 0.5893(6) 0.6218(6) 0.063(3) Uani 1 1 d .
C24 C 0.7508(7) 0.6223(6) 0.6948(6) 0.061(3) Uani 1 1 d .
C25 C 0.6997(9) 0.6804(7) 0.7017(9) 0.095(5) Uani 1 1 d .
H25A H 0.6476 0.6658 0.7087 0.143 Uiso 1 1 calc R
H25B H 0.7029 0.7066 0.6579 0.143 Uiso 1 1 calc R
H25C H 0.7155 0.7065 0.7431 0.143 Uiso 1 1 calc R
C26 C 0.9168(8) 0.6585(8) 0.8092(8) 0.094(5) Uani 1 1 d .
H26A H 0.9409 0.6161 0.8039 0.141 Uiso 1 1 calc R
H26B H 0.9486 0.6864 0.8392 0.141 Uiso 1 1 calc R
H26C H 0.9103 0.6783 0.7618 0.141 Uiso 1 1 calc R
C27 C 0.8419(6) 0.6503(5) 0.8438(6) 0.051(2) Uani 1 1 d .
C28 C 0.8314(6) 0.6705(5) 0.9202(6) 0.055(3) Uani 1 1 d .
C29 C 0.8525(10) 0.7083(10) 1.0405(10) 0.117(6) Uani 1 1 d .
H29 H 0.8684 0.7257 1.0852 0.141 Uiso 1 1 calc R
C30 C 0.7810(7) 0.6808(9) 1.0274(6) 0.086(5) Uani 1 1 d .
H30 H 0.7435 0.6763 1.0635 0.103 Uiso 1 1 calc R
C31 C 0.9541(11) 0.9851(12) 0.1892(15) 0.152(9) Uani 1 1 d .
H31A H 0.9899 0.9521 0.2074 0.182 Uiso 1 1 calc R
H31B H 0.9813 1.0268 0.1854 0.182 Uiso 1 1 calc R
C32 C 0.4550(19) 0.9726(17) 0.028(2) 0.214(13) Uani 1 1 d U
H32A H 0.4347 0.9497 0.0704 0.257 Uiso 1 1 calc R
H32B H 0.4933 0.9444 0.0048 0.257 Uiso 1 1 calc R
C33 C 0.4123(9) 0.2415(11) 0.5891(12) 0.130(7) Uani 1 1 d .
H33A H 0.3723 0.2547 0.6232 0.156 Uiso 1 1 calc R
H33B H 0.3870 0.2237 0.5459 0.156 Uiso 1 1 calc R
S1 S 1.06261(19) 0.4083(2) 0.8466(3) 0.0994(12) Uani 1 1 d .
S2 S 0.7711(2) 0.41786(19) 1.16797(18) 0.0827(10) Uani 1 1 d .
S3 S 0.9041(2) 0.7058(3) 0.9681(3) 0.1072(15) Uani 1 1 d .
S4 S 0.41494(19) 0.5525(2) 0.8764(3) 0.1013(13) Uani 1 1 d .
S5 S 0.59684(19) 0.2932(2) 0.71773(18) 0.0824(10) Uani 1 1 d .
S6 S 0.7141(3) 0.6155(2) 0.5459(2) 0.0970(13) Uani 1 1 d .
F1 F 0.7494(6) 0.7988(5) 0.8435(6) 0.122(3) Uani 1 1 d .
F2 F 0.6208(6) 0.8569(5) 0.8052(5) 0.125(3) Uani 1 1 d .
F3 F 0.7255(6) 0.9242(5) 0.8773(7) 0.133(4) Uani 1 1 d .
F4 F 0.5969(6) 0.8913(6) 0.9411(6) 0.139(4) Uani 1 1 d .
F5 F 0.7235(8) 0.8353(7) 0.9790(6) 0.150(4) Uani 1 1 d .
F6 F 0.6211(7) 0.7678(5) 0.9048(8) 0.146(4) Uani 1 1 d .
F7 F 0.3796(11) 0.7244(9) 0.6732(9) 0.195(6) Uani 1 1 d U
F8 F 0.5197(8) 0.7478(8) 0.6835(7) 0.165(5) Uani 1 1 d .
F9 F 0.4409(12) 0.8192(5) 0.6034(13) 0.247(8) Uani 1 1 d DU
F10 F 0.5364(9) 0.7330(10) 0.5462(10) 0.228(9) Uani 1 1 d .
F11 F 0.3951(10) 0.7068(10) 0.5350(8) 0.218(8) Uani 1 1 d .
F12 F 0.4626(14) 0.6414(7) 0.6201(12) 0.247(9) Uani 1 1 d .
F13 F 0.2812(6) 0.4382(5) 0.8034(8) 0.141(4) Uani 1 1 d .
F14 F 0.2626(8) 0.3541(6) 0.6980(6) 0.159(5) Uani 1 1 d .
F15 F 0.4001(5) 0.3857(5) 0.7414(6) 0.118(3) Uani 1 1 d .
F16 F 0.3482(6) 0.2676(3) 0.7714(6) 0.114(3) Uani 1 1 d .
F17 F 0.3661(7) 0.3553(6) 0.8753(5) 0.140(4) Uani 1 1 d .
F18 F 0.2268(6) 0.3232(6) 0.8315(7) 0.147(4) Uani 1 1 d .
Sb1 Sb 0.67386(5) 0.84553(4) 0.89180(5) 0.0627(2) Uani 1 1 d .
Sb2 Sb 0.45482(6) 0.73172(6) 0.60688(6) 0.0907(3) Uani 1 1 d D
Sb3 Sb 0.31356(4) 0.35392(4) 0.78686(4) 0.05653(19) Uani 1 1 d .
Cl1 Cl 0.4956(5) 1.0446(5) 0.0534(5) 0.194(3) Uani 1 1 d .
Cl2 Cl 0.3758(3) 0.9904(2) -0.0380(4) 0.139(2) Uani 1 1 d .
Cl3 Cl 0.8773(3) 0.9932(2) 0.2504(3) 0.1218(16) Uani 1 1 d .
Cl4 Cl 0.4629(3) 0.3103(3) 0.5638(3) 0.1202(15) Uani 1 1 d .
Cl5 Cl 0.9198(4) 0.9611(3) 0.1012(4) 0.167(2) Uani 1 1 d .
Cl6 Cl 0.4639(2) 0.1810(3) 0.6279(3) 0.1122(14) Uani 1 1 d .

loop_
_atom_site_aniso_label
_atom_site_aniso_U_11
_atom_site_aniso_U_22
_atom_site_aniso_U_33
_atom_site_aniso_U_23
_atom_site_aniso_U_13
_atom_site_aniso_U_12
Ag1 0.0518(5) 0.0746(6) 0.0986(7) 0.0015(6) -0.0053(5) -0.0071(4)
Ag2 0.0857(7) 0.0894(7) 0.0523(5) -0.0166(5) -0.0126(5) 0.0038(5)
Ag3 0.0741(6) 0.0845(6) 0.0825(6) 0.0022(5) -0.0122(5) 0.0169(5)
N1 0.019(3) 0.053(4) 0.032(3) -0.002(3) -0.004(3) 0.016(3)
N2 0.092(8) 0.046(5) 0.042(5) -0.005(4) -0.025(5) 0.000(5)
N3 0.060(6) 0.059(5) 0.051(5) -0.023(4) 0.001(4) -0.015(4)
N4 0.056(6) 0.055(5) 0.071(6) -0.004(5) -0.020(5) -0.002(4)
N5 0.084(7) 0.071(6) 0.036(5) -0.020(4) 0.002(4) -0.040(6)
N6 0.021(3) 0.052(4) 0.051(4) -0.020(3) -0.002(3) -0.001(3)
N7 0.056(5) 0.067(6) 0.057(6) -0.013(4) -0.006(4) 0.010(5)
N8 0.058(6) 0.068(6) 0.057(6) -0.009(4) -0.015(5) 0.011(5)
N9 0.040(5) 0.048(5) 0.094(8) -0.023(5) 0.009(5) -0.001(4)
N10 0.051(4) 0.091(5) 0.038(4) 0.027(4) -0.013(4) -0.021(4)
N11 0.072(6) 0.077(7) 0.052(6) 0.000(5) 0.002(5) 0.002(5)
N12 0.054(6) 0.071(6) 0.083(7) 0.003(5) 0.001(5) -0.007(5)
C1 0.044(7) 0.089(10) 0.164(16) -0.024(10) -0.024(9) 0.004(7)
C2 0.059(8) 0.087(10) 0.131(13) -0.020(9) 0.014(8) -0.030(7)
C3 0.043(6) 0.065(7) 0.090(9) -0.026(7) -0.006(5) 0.014(5)
C4 0.058(7) 0.047(6) 0.070(7) -0.026(5) 0.000(5) -0.001(5)
C5 0.062(7) 0.082(8) 0.073(8) -0.003(7) -0.006(7) 0.024(6)
C6 0.047(6) 0.052(6) 0.063(7) -0.015(5) 0.005(5) -0.001(5)
C7 0.073(9) 0.109(11) 0.068(8) -0.023(8) -0.011(7) -0.008(8)
C8 0.033(5) 0.062(6) 0.056(7) -0.010(5) -0.012(5) -0.001(4)
C9 0.051(7) 0.123(11) 0.062(7) -0.013(8) 0.012(6) -0.017(6)
C10 0.063(8) 0.080(8) 0.068(8) -0.020(6) 0.011(6) 0.003(6)
C11 0.082(9) 0.056(7) 0.073(8) 0.012(6) 0.009(7) 0.017(6)
C12 0.104(11) 0.088(9) 0.052(7) 0.011(6) -0.013(7) -0.022(8)
C13 0.065(7) 0.058(6) 0.040(5) 0.006(5) -0.014(5) -0.008(5)
C14 0.045(6) 0.066(7) 0.059(7) -0.015(5) 0.002(5) 0.004(5)
C15 0.170(17) 0.101(12) 0.089(11) -0.033(9) -0.046(12) 0.040(11)
C16 0.048(7) 0.068(7) 0.126(11) 0.006(7) -0.002(7) -0.011(6)
C17 0.070(7) 0.049(6) 0.053(6) -0.005(5) 0.000(5) -0.003(5)
C18 0.034(5) 0.072(7) 0.058(6) -0.012(6) 0.004(5) 0.000(5)
C19 0.040(7) 0.120(12) 0.138(14) 0.000(10) -0.041(8) 0.000(7)
C20 0.091(11) 0.069(8) 0.104(11) 0.001(7) -0.031(9) 0.029(7)
C21 0.112(13) 0.161(18) 0.082(11) 0.063(12) -0.026(10) -0.025(12)
C22 0.082(10) 0.114(11) 0.080(10) -0.028(9) -0.001(8) -0.008(9)
C23 0.075(8) 0.063(7) 0.049(6) 0.016(5) 0.000(5) -0.011(6)
C24 0.058(7) 0.071(7) 0.054(7) -0.010(6) -0.008(5) -0.013(6)
C25 0.123(12) 0.072(8) 0.090(10) -0.001(8) -0.021(9) 0.043(8)
C26 0.079(9) 0.135(12) 0.067(8) -0.016(8) 0.003(7) -0.045(9)
C27 0.045(6) 0.052(6) 0.056(6) 0.001(5) -0.010(5) -0.005(4)
C28 0.043(6) 0.054(6) 0.067(7) -0.004(5) -0.015(5) -0.003(5)
C29 0.099(12) 0.154(16) 0.099(12) -0.059(12) -0.035(10) 0.023(11)
C30 0.058(8) 0.163(14) 0.036(6) -0.031(7) -0.003(5) 0.032(8)
C31 0.096(14) 0.17(2) 0.19(2) 0.013(18) -0.029(15) -0.026(13)
C32 0.214(15) 0.207(14) 0.222(15) 0.000(7) 0.001(7) 0.001(7)
C33 0.077(11) 0.20(2) 0.111(13) 0.009(13) -0.021(11) -0.021(13)
S1 0.0440(17) 0.103(3) 0.151(4) 0.005(3) -0.026(2) 0.0069(18)
S2 0.106(3) 0.089(2) 0.0539(18) 0.0027(16) -0.0291(17) -0.006(2)
S3 0.068(2) 0.143(4) 0.110(3) -0.059(3) -0.031(2) -0.013(2)
S4 0.0470(18) 0.107(3) 0.150(4) 0.016(3) -0.030(2) 0.0018(17)
S5 0.0562(18) 0.134(3) 0.0573(18) -0.0253(19) -0.0095(15) -0.0228(19)
S6 0.120(3) 0.113(3) 0.057(2) 0.011(2) -0.033(2) 0.011(3)
F1 0.119(7) 0.108(7) 0.139(8) -0.022(6) 0.031(7) 0.026(5)
F2 0.125(8) 0.158(9) 0.093(7) -0.001(6) -0.013(6) 0.027(7)
F3 0.112(7) 0.090(6) 0.196(11) 0.049(7) -0.013(7) -0.043(5)
F4 0.142(9) 0.160(9) 0.114(8) -0.038(7) 0.042(7) 0.023(7)
F5 0.181(11) 0.174(11) 0.094(7) 0.015(7) -0.044(7) -0.012(9)
F6 0.156(10) 0.086(6) 0.195(12) 0.013(7) 0.036(9) -0.036(6)
F7 0.186(8) 0.209(8) 0.192(8) -0.016(6) 0.024(6) -0.018(6)
F8 0.158(11) 0.205(13) 0.132(10) -0.030(8) -0.047(9) 0.014(9)
F9 0.245(10) 0.259(10) 0.236(10) 0.017(7) -0.006(7) 0.009(7)
F10 0.155(13) 0.33(2) 0.203(15) -0.065(14) 0.106(12) -0.090(13)
F11 0.203(16) 0.31(2) 0.145(12) -0.044(12) -0.043(11) -0.113(15)
F12 0.39(3) 0.118(10) 0.237(19) -0.012(11) 0.05(2) 0.020(12)
F13 0.107(7) 0.088(6) 0.229(13) -0.063(7) -0.005(8) 0.026(5)
F14 0.191(13) 0.181(11) 0.105(8) 0.029(7) -0.075(8) -0.043(9)
F15 0.089(6) 0.105(6) 0.160(9) 0.037(6) 0.044(6) -0.010(5)
F16 0.122(7) 0.056(4) 0.162(9) -0.012(5) 0.025(7) 0.003(4)
F17 0.133(9) 0.217(13) 0.068(6) 0.007(6) -0.037(5) -0.019(8)
F18 0.081(6) 0.179(10) 0.180(11) 0.011(9) 0.058(7) -0.032(7)
Sb1 0.0663(5) 0.0604(4) 0.0612(5) 0.0030(4) 0.0078(4) -0.0031(4)
Sb2 0.0711(6) 0.1228(8) 0.0781(6) -0.0314(6) 0.0015(5) -0.0221(5)
Sb3 0.0547(4) 0.0605(4) 0.0544(4) -0.0052(3) 0.0007(3) -0.0022(3)
Cl1 0.173(7) 0.238(9) 0.171(6) -0.017(6) -0.016(5) 0.004(6)
Cl2 0.133(4) 0.091(3) 0.194(6) 0.003(3) 0.002(4) -0.003(3)
Cl3 0.118(3) 0.109(3) 0.138(4) -0.039(3) -0.010(3) 0.002(3)
Cl4 0.108(3) 0.130(4) 0.123(3) -0.019(3) -0.009(3) 0.025(3)
Cl5 0.210(7) 0.169(5) 0.121(4) 0.017(4) 0.029(5) 0.017(5)
Cl6 0.081(3) 0.148(4) 0.107(3) -0.022(3) 0.015(2) -0.009(3)

loop_
_atom_type_symbol
_atom_type_description
_atom_type_scat_dispersion_real
_atom_type_scat_dispersion_imag
_atom_type_scat_source
C C 0.0033 0.0016 'International Tables Vol C Tables 4.2.6.8 and 6.1.1.4'
H H 0.0000 0.0000 'International Tables Vol C Tables 4.2.6.8 and 6.1.1.4'
N N 0.0061 0.0033 'International Tables Vol C Tables 4.2.6.8 and 6.1.1.4'
S S 0.1246 0.1234 'International Tables Vol C Tables 4.2.6.8 and 6.1.1.4'
Cl Cl 0.1484 0.1585 'International Tables Vol C Tables 4.2.6.8 and 6.1.1.4'
Ag Ag -0.8971 1.1015 'International Tables Vol C Tables 4.2.6.8 and 6.1.1.4'
F F 0.0171 0.0103 'International Tables Vol C Tables 4.2.6.8 and 6.1.1.4'
Sb Sb -0.5866 1.5461 'International Tables Vol C Tables 4.2.6.8 and 6.1.1.4'

loop_
_geom_angle_atom_site_label_1
_geom_angle_atom_site_label_2
_geom_angle_atom_site_label_3
_geom_angle
N7 Ag1 N8 155.1(3)
N7 Ag1 N9 127.8(3)
N8 Ag1 N9 71.2(3)
N7 Ag1 N6 71.6(3)
N8 Ag1 N6 113.1(3)
N9 Ag1 N6 124.7(3)
N4 Ag2 N3 155.1(4)
N4 Ag2 N5 72.7(3)
N3 Ag2 N5 113.1(3)
N4 Ag2 N2 127.4(3)
N3 Ag2 N2 72.7(3)
N5 Ag2 N2 118.1(3)
N11 Ag3 N12 150.4(4)
N11 Ag3 N10 71.9(3)
N12 Ag3 N10 121.1(3)
N11 Ag3 N1 128.9(3)
N12 Ag3 N1 72.8(3)
N10 Ag3 N1 114.6(2)
N2 N1 C4 119.9(9)
N2 N1 Ag3 130.2(6)
C4 N1 Ag3 106.7(7)
N1 N2 C6 116.2(9)
N1 N2 Ag2 133.3(6)
C6 N2 Ag2 110.1(8)
C8 N3 C10 113.1(9)
C8 N3 Ag2 115.3(7)
C10 N3 Ag2 131.4(8)
C13 N4 C11 110.5(10)
C13 N4 Ag2 117.1(7)
C11 N4 Ag2 131.9(8)
N6 N5 C14 121.3(10)
N6 N5 Ag2 131.0(6)
C14 N5 Ag2 107.4(8)
N5 N6 C17 123.8(9)
N5 N6 Ag1 127.4(6)
C17 N6 Ag1 106.1(7)
C18 N7 C20 110.3(11)
C18 N7 Ag1 118.5(7)
C20 N7 Ag1 131.2(9)
C28 N8 C30 110.9(11)
C28 N8 Ag1 117.2(7)
C30 N8 Ag1 131.9(9)
N10 N9 C27 116.8(9)
N10 N9 Ag1 131.8(7)
C27 N9 Ag1 110.6(8)
C24 N10 N9 121.1(11)
C24 N10 Ag3 109.7(8)
N9 N10 Ag3 128.3(7)
C23 N11 C22 107.5(11)
C23 N11 Ag3 117.2(8)
C22 N11 Ag3 134.9(10)
C3 N12 C2 109.5(12)
C3 N12 Ag3 116.2(7)
C2 N12 Ag3 134.2(10)
C2 C1 S1 113.7(11)
C1 C2 N12 113.9(14)
N12 C3 C4 123.8(10)
N12 C3 S1 113.4(9)
C4 C3 S1 122.8(10)
N1 C4 C3 119.3(11)
N1 C4 C5 122.1(10)
C3 C4 C5 118.6(10)
N2 C6 C7 124.6(10)
N2 C6 C8 116.6(10)
C7 C6 C8 118.9(10)
N3 C8 C6 125.0(9)
N3 C8 S5 112.4(7)
C6 C8 S5 122.6(8)
C10 C9 S5 111.4(10)
C9 C10 N3 113.3(11)
C12 C11 N4 114.3(12)
C11 C12 S2 112.1(11)
N4 C13 C14 124.2(9)
N4 C13 S2 114.9(8)
C14 C13 S2 120.8(8)
N5 C14 C13 117.9(10)
N5 C14 C15 121.2(12)
C13 C14 C15 121.0(11)
N6 C17 C18 119.5(9)
N6 C17 C16 118.9(10)
C18 C17 C16 121.6(10)
N7 C18 C17 123.7(9)
N7 C18 S4 114.7(8)
C17 C18 S4 121.6(8)
C20 C19 S4 115.2(11)
N7 C20 C19 111.3(13)
C22 C21 S6 110.4(14)
C21 C22 N11 116.8(16)
N11 C23 C24 121.7(10)
N11 C23 S6 115.1(9)
C24 C23 S6 122.9(10)
N10 C24 C25 121.5(11)
N10 C24 C23 118.9(11)
C25 C24 C23 119.5(11)
N9 C27 C26 124.9(11)
N9 C27 C28 115.7(10)
C26 C27 C28 119.5(10)
N8 C28 C27 125.1(9)
N8 C28 S3 113.6(9)
C27 C28 S3 121.2(9)
C30 C29 S3 110.4(11)
N8 C30 C29 113.8(13)
Cl3 C31 Cl5 110.3(10)
Cl1 C32 Cl2 108.7(19)
Cl6 C33 Cl4 115.7(9)
C1 S1 C3 89.4(7)
C12 S2 C13 88.3(6)
C29 S3 C28 91.3(7)
C19 S4 C18 88.4(6)
C9 S5 C8 89.9(6)
C21 S6 C23 90.1(7)
F5 Sb1 F6 91.5(6)
F5 Sb1 F1 91.3(6)
F6 Sb1 F1 88.7(5)
F5 Sb1 F2 178.1(6)
F6 Sb1 F2 88.2(6)
F1 Sb1 F2 90.5(5)
F5 Sb1 F3 89.6(6)
F6 Sb1 F3 178.8(6)
F1 Sb1 F3 91.7(5)
F2 Sb1 F3 90.7(5)
F5 Sb1 F4 88.5(6)
F6 Sb1 F4 90.3(6)
F1 Sb1 F4 179.0(5)
F2 Sb1 F4 89.6(5)
F3 Sb1 F4 89.3(5)
F11 Sb2 F7 93.0(8)
F11 Sb2 F9 100.3(10)
F7 Sb2 F9 90.4(9)
F11 Sb2 F10 90.5(9)
F7 Sb2 F10 173.8(9)
F9 Sb2 F10 94.0(10)
F11 Sb2 F8 173.5(9)
F7 Sb2 F8 86.9(8)
F9 Sb2 F8 86.3(9)
F10 Sb2 F8 89.0(8)
F11 Sb2 F12 81.7(10)
F7 Sb2 F12 83.3(9)
F9 Sb2 F12 173.5(10)
F10 Sb2 F12 92.1(10)
F8 Sb2 F12 91.8(9)
F13 Sb3 F18 89.5(6)
F13 Sb3 F15 90.0(5)
F18 Sb3 F15 179.3(5)
F13 Sb3 F14 89.7(6)
F18 Sb3 F14 89.8(6)
F15 Sb3 F14 89.7(6)
F13 Sb3 F17 89.6(6)
F18 Sb3 F17 91.3(6)
F15 Sb3 F17 89.1(5)
F14 Sb3 F17 178.7(5)
F13 Sb3 F16 178.8(5)
F18 Sb3 F16 90.8(5)
F15 Sb3 F16 89.8(4)
F14 Sb3 F16 91.4(6)
F17 Sb3 F16 89.3(5)

loop_
_geom_bond_atom_site_label_1
_geom_bond_atom_site_label_2
_geom_bond_distance
Ag1 N7 2.181(9)
Ag1 N8 2.227(9)
Ag1 N9 2.522(10)
Ag1 N6 2.619(9)
Ag2 N4 2.158(9)
Ag2 N3 2.208(8)
Ag2 N5 2.510(11)
Ag2 N2 2.520(10)
Ag3 N11 2.197(10)
Ag3 N12 2.201(10)
Ag3 N10 2.532(11)
Ag3 N1 2.546(8)
N1 N2 1.213(12)
N1 C4 1.310(13)
N2 C6 1.288(13)
N3 C8 1.302(14)
N3 C10 1.359(15)
N4 C13 1.266(14)
N4 C11 1.424(15)
N5 N6 1.202(12)
N5 C14 1.313(14)
N6 C17 1.295(13)
N7 C18 1.297(14)
N7 C20 1.360(15)
N8 C28 1.272(14)
N8 C30 1.340(13)
N9 N10 1.265(13)
N9 C27 1.322(13)
N10 C24 1.246(14)
N11 C23 1.304(15)
N11 C22 1.361(17)
N12 C3 1.304(16)
N12 C2 1.374(15)
C1 C2 1.33(2)
C1 S1 1.609(18)
C3 C4 1.459(17)
C3 S1 1.732(11)
C4 C5 1.501(17)
C6 C7 1.466(17)
C6 C8 1.488(14)
C8 S5 1.700(10)
C9 C10 1.330(18)
C9 S5 1.691(12)
C11 C12 1.295(18)
C12 S2 1.712(16)
C13 C14 1.452(15)
C13 S2 1.733(10)
C14 C15 1.488(18)
C16 C17 1.505(15)
C17 C18 1.470(15)
C18 S4 1.719(10)
C19 C20 1.37(2)
C19 S4 1.591(18)
C21 C22 1.32(2)
C21 S6 1.64(2)
C23 C24 1.497(16)
C23 S6 1.680(11)
C24 C25 1.476(17)
C26 C27 1.454(17)
C27 C28 1.463(16)
C28 S3 1.692(10)
C29 C30 1.38(2)
C29 S3 1.594(19)
C31 Cl3 1.75(2)
C31 Cl5 1.78(3)
C32 Cl1 1.69(3)
C32 Cl2 1.86(3)
C33 Cl6 1.67(2)
C33 Cl4 1.71(2)
F1 Sb1 1.841(9)
F2 Sb1 1.843(10)
F3 Sb1 1.846(8)
F4 Sb1 1.857(9)
F5 Sb1 1.820(10)
F6 Sb1 1.836(9)
F7 Sb2 1.786(17)
F8 Sb2 1.824(12)
F9 Sb2 1.786(9)
F10 Sb2 1.797(12)
F11 Sb2 1.745(13)
F12 Sb2 1.848(14)
F13 Sb3 1.820(8)
F14 Sb3 1.846(10)
F15 Sb3 1.832(8)
F16 Sb3 1.868(7)
F17 Sb3 1.853(9)
F18 Sb3 1.822(8)

loop_
_geom_torsion_atom_site_label_1
_geom_torsion_atom_site_label_2
_geom_torsion_atom_site_label_3
_geom_torsion_atom_site_label_4
_geom_torsion
N11 Ag3 N1 N2 -35.1(9)
N12 Ag3 N1 N2 168.0(9)
N10 Ag3 N1 N2 51.0(8)
N11 Ag3 N1 C4 165.7(6)
N12 Ag3 N1 C4 8.7(6)
N10 Ag3 N1 C4 -108.3(6)
C4 N1 N2 C6 -143.0(10)
Ag3 N1 N2 C6 60.0(12)
C4 N1 N2 Ag2 45.5(13)
Ag3 N1 N2 Ag2 -111.4(8)
N4 Ag2 N2 N1 -20.2(10)
N3 Ag2 N2 N1 176.4(10)
N5 Ag2 N2 N1 69.0(10)
N4 Ag2 N2 C6 168.0(7)
N3 Ag2 N2 C6 4.6(7)
N5 Ag2 N2 C6 -102.9(7)
N4 Ag2 N3 C8 -151.9(9)
N5 Ag2 N3 C8 109.3(8)
N2 Ag2 N3 C8 -4.6(7)
N4 Ag2 N3 C10 33.8(16)
N5 Ag2 N3 C10 -65.1(11)
N2 Ag2 N3 C10 -178.9(11)
N3 Ag2 N4 C13 -100.6(11)
N5 Ag2 N4 C13 7.4(8)
N2 Ag2 N4 C13 119.9(8)
N3 Ag2 N4 C11 70.0(15)
N5 Ag2 N4 C11 177.9(11)
N2 Ag2 N4 C11 -69.5(11)
N4 Ag2 N5 N6 169.3(10)
N3 Ag2 N5 N6 -36.5(10)
N2 Ag2 N5 N6 45.6(10)
N4 Ag2 N5 C14 -4.6(7)
N3 Ag2 N5 C14 149.6(7)
N2 Ag2 N5 C14 -128.4(7)
C14 N5 N6 C17 -118.1(11)
Ag2 N5 N6 C17 68.7(13)
C14 N5 N6 Ag1 83.1(12)
Ag2 N5 N6 Ag1 -90.1(9)
N7 Ag1 N6 N5 168.0(8)
N8 Ag1 N6 N5 -38.2(8)
N9 Ag1 N6 N5 44.2(9)
N7 Ag1 N6 C17 6.2(6)
N8 Ag1 N6 C17 160.0(6)
N9 Ag1 N6 C17 -117.6(6)
N8 Ag1 N7 C18 -108.3(11)
N9 Ag1 N7 C18 117.1(8)
N6 Ag1 N7 C18 -3.0(7)
N8 Ag1 N7 C20 70.8(15)
N9 Ag1 N7 C20 -63.8(12)
N6 Ag1 N7 C20 176.1(11)
N7 Ag1 N8 C28 -141.0(9)
N9 Ag1 N8 C28 2.5(8)
N6 Ag1 N8 C28 123.1(8)
N7 Ag1 N8 C30 38.0(16)
N9 Ag1 N8 C30 -178.5(12)
N6 Ag1 N8 C30 -57.9(12)
N7 Ag1 N9 N10 -28.9(11)
N8 Ag1 N9 N10 169.6(10)
N6 Ag1 N9 N10 64.1(11)
N7 Ag1 N9 C27 161.7(7)
N8 Ag1 N9 C27 0.2(7)
N6 Ag1 N9 C27 -105.3(7)
C27 N9 N10 C24 -123.6(12)
Ag1 N9 N10 C24 67.6(14)
C27 N9 N10 Ag3 68.2(12)
Ag1 N9 N10 Ag3 -100.6(9)
N11 Ag3 N10 C24 1.0(7)
N12 Ag3 N10 C24 151.7(7)
N1 Ag3 N10 C24 -124.2(7)
N11 Ag3 N10 N9 170.3(10)
N12 Ag3 N10 N9 -39.0(10)
N1 Ag3 N10 N9 45.1(9)
N12 Ag3 N11 C23 -118.3(10)
N10 Ag3 N11 C23 3.6(8)
N1 Ag3 N11 C23 111.0(8)
N12 Ag3 N11 C22 52.9(17)
N10 Ag3 N11 C22 174.8(14)
N1 Ag3 N11 C22 -77.8(13)
N11 Ag3 N12 C3 -146.5(8)
N10 Ag3 N12 C3 104.1(8)
N1 Ag3 N12 C3 -4.7(8)
N11 Ag3 N12 C2 33.8(17)
N10 Ag3 N12 C2 -75.5(13)
N1 Ag3 N12 C2 175.6(13)
S1 C1 C2 N12 -3.1(18)
C3 N12 C2 C1 3.2(17)
Ag3 N12 C2 C1 -177.1(10)
C2 N12 C3 C4 -179.8(11)
Ag3 N12 C3 C4 0.4(14)
C2 N12 C3 S1 -1.9(13)
Ag3 N12 C3 S1 178.3(5)
N2 N1 C4 C3 -173.4(9)
Ag3 N1 C4 C3 -11.6(10)
N2 N1 C4 C5 8.9(14)
Ag3 N1 C4 C5 170.7(8)
N12 C3 C4 N1 9.1(16)
S1 C3 C4 N1 -168.6(8)
N12 C3 C4 C5 -173.1(11)
S1 C3 C4 C5 9.2(14)
N1 N2 C6 C7 2.0(16)
Ag2 N2 C6 C7 175.4(10)
N1 N2 C6 C8 -177.3(9)
Ag2 N2 C6 C8 -3.9(11)
C10 N3 C8 C6 -179.9(10)
Ag2 N3 C8 C6 4.7(14)
C10 N3 C8 S5 0.2(13)
Ag2 N3 C8 S5 -175.2(5)
N2 C6 C8 N3 0.0(16)
C7 C6 C8 N3 -179.4(11)
N2 C6 C8 S5 179.8(8)
C7 C6 C8 S5 0.5(15)
S5 C9 C10 N3 -0.1(16)
C8 N3 C10 C9 -0.1(16)
Ag2 N3 C10 C9 174.4(9)
C13 N4 C11 C12 -1.5(16)
Ag2 N4 C11 C12 -172.5(10)
N4 C11 C12 S2 1.4(16)
C11 N4 C13 C14 177.6(11)
Ag2 N4 C13 C14 -10.0(15)
C11 N4 C13 S2 0.9(13)
Ag2 N4 C13 S2 173.4(5)
N6 N5 C14 C13 -172.9(10)
Ag2 N5 C14 C13 1.8(12)
N6 N5 C14 C15 6.3(18)
Ag2 N5 C14 C15 -179.1(12)
N4 C13 C14 N5 5.0(17)
S2 C13 C14 N5 -178.5(8)
N4 C13 C14 C15 -174.1(14)
S2 C13 C14 C15 2.4(17)
N5 N6 C17 C18 -171.0(9)
Ag1 N6 C17 C18 -8.4(11)
N5 N6 C17 C16 7.0(16)
Ag1 N6 C17 C16 169.6(9)
C20 N7 C18 C17 -179.6(11)
Ag1 N7 C18 C17 -0.3(14)
C20 N7 C18 S4 -0.9(12)
Ag1 N7 C18 S4 178.4(5)
N6 C17 C18 N7 7.2(16)
C16 C17 C18 N7 -170.7(11)
N6 C17 C18 S4 -171.3(8)
C16 C17 C18 S4 10.7(15)
C18 N7 C20 C19 -1.1(17)
Ag1 N7 C20 C19 179.7(10)
S4 C19 C20 N7 2.9(19)
S6 C21 C22 N11 -0.3(19)
C23 N11 C22 C21 -2.2(18)
Ag3 N11 C22 C21 -173.9(11)
C22 N11 C23 C24 178.7(11)
Ag3 N11 C23 C24 -7.8(14)
C22 N11 C23 S6 3.7(13)
Ag3 N11 C23 S6 177.2(5)
N9 N10 C24 C25 8.2(18)
Ag3 N10 C24 C25 178.4(11)
N9 N10 C24 C23 -175.2(10)
Ag3 N10 C24 C23 -5.0(12)
N11 C23 C24 N10 9.1(17)
S6 C23 C24 N10 -176.3(9)
N11 C23 C24 C25 -174.3(12)
S6 C23 C24 C25 0.3(17)
N10 N9 C27 C26 6.1(17)
Ag1 N9 C27 C26 177.2(11)
N10 N9 C27 C28 -173.7(9)
Ag1 N9 C27 C28 -2.5(11)
C30 N8 C28 C27 175.5(11)
Ag1 N8 C28 C27 -5.3(14)
C30 N8 C28 S3 -1.4(13)
Ag1 N8 C28 S3 177.8(5)
N9 C27 C28 N8 5.5(16)
C26 C27 C28 N8 -174.3(12)
N9 C27 C28 S3 -177.8(8)
C26 C27 C28 S3 2.4(15)
C28 N8 C30 C29 2.4(18)
Ag1 N8 C30 C29 -176.7(11)
S3 C29 C30 N8 -2(2)
C2 C1 S1 C3 1.6(13)
N12 C3 S1 C1 0.3(10)
C4 C3 S1 C1 178.2(10)
C11 C12 S2 C13 -0.8(11)
N4 C13 S2 C12 -0.1(10)
C14 C13 S2 C12 -176.9(10)
C30 C29 S3 C28 1.2(14)
N8 C28 S3 C29 0.1(11)
C27 C28 S3 C29 -176.9(11)
C20 C19 S4 C18 -2.8(14)
N7 C18 S4 C19 2.1(10)
C17 C18 S4 C19 -179.2(11)
C10 C9 S5 C8 0.2(11)
N3 C8 S5 C9 -0.2(9)
C6 C8 S5 C9 179.9(10)
C22 C21 S6 C23 2.0(13)
N11 C23 S6 C21 -3.5(11)
C24 C23 S6 C21 -178.4(11)
